data_4326619
loop_
_publ_author_name
'Richard E. Wilson'
'S. Skanthakumar'
'C. L. Cahill'
'L. Soderholm'

_publ_section_title
;
 Structural Studies Coupling X-ray Diffraction and High-Energy X-ray
 Scattering in the UO22+-HBraq System
;
_journal_name_full 'Inorganic Chemistry'
_journal_page_first 10748
_journal_page_last 10754
_journal_paper_doi 10.1021/ic201265s
_journal_volume 50
_journal_year 2011
_chemical_formula_sum 'Br4 O4 Rb2 U'
_chemical_formula_weight 792.57
_chemical_name_systematic
; 
 ? 
;
_space_group_IT_number 2
_symmetry_cell_setting triclinic
_symmetry_space_group_name_Hall '-P 1'
_symmetry_space_group_name_H-M 'P -1'
_atom_sites_solution_hydrogens none
_atom_sites_solution_primary direct
_atom_sites_solution_secondary difmap
_audit_creation_method SHELXL-97
_cell_angle_alpha 93.754(4)
_cell_angle_beta 99.142(4)
_cell_angle_gamma 117.360(3)
_cell_formula_units_Z 1
_cell_length_a 6.8620(15)
_cell_length_b 6.9246(16)
_cell_length_c 7.736(3)
_cell_measurement_reflns_used 1974
_cell_measurement_temperature 100(2)
_cell_measurement_theta_max 33.64
_cell_measurement_theta_min 4.27
_cell_volume 318.28(16)
_computing_structure_refinement 'SHELXL-97 (Sheldrick, 2008)'
_computing_structure_solution 'SHELXS-97 (Sheldrick, 2008)'
_diffrn_ambient_temperature 100(2)
_diffrn_measured_fraction_theta_full 0.976
_diffrn_measured_fraction_theta_max 0.904
_diffrn_measurement_device_type 'BRUKER APEX II'
_diffrn_measurement_method '0.3 deg w/ exposures'
_diffrn_radiation_monochromator graphite
_diffrn_radiation_source 'fine-focus sealed tube'
_diffrn_radiation_type MoK\a
_diffrn_radiation_wavelength 0.71073
_diffrn_reflns_av_R_equivalents 0.0311
_diffrn_reflns_av_sigmaI/netI 0.0434
_diffrn_reflns_limit_h_max 10
_diffrn_reflns_limit_h_min -10
_diffrn_reflns_limit_k_max 10
_diffrn_reflns_limit_k_min -10
_diffrn_reflns_limit_l_max 11
_diffrn_reflns_limit_l_min -11
_diffrn_reflns_number 5218
_diffrn_reflns_theta_full 25.00
_diffrn_reflns_theta_max 33.64
_diffrn_reflns_theta_min 4.27
_exptl_absorpt_coefficient_mu 32.874
_exptl_absorpt_correction_T_max 0.1918
_exptl_absorpt_correction_T_min 0.1376
_exptl_absorpt_correction_type multi-scan
_exptl_absorpt_process_details SADABS
_exptl_crystal_colour yellow
_exptl_crystal_density_diffrn 4.135
_exptl_crystal_description prism
_exptl_crystal_F_000 338
_exptl_crystal_size_max 0.10
_exptl_crystal_size_mid 0.08
_exptl_crystal_size_min 0.08
_refine_diff_density_max 3.063
_refine_diff_density_min -5.731
_refine_diff_density_rms 0.705
_refine_ls_extinction_method none
_refine_ls_goodness_of_fit_ref 1.227
_refine_ls_hydrogen_treatment none
_refine_ls_matrix_type full
_refine_ls_number_parameters 52
_refine_ls_number_reflns 2279
_refine_ls_number_restraints 0
_refine_ls_restrained_S_all 1.227
_refine_ls_R_factor_all 0.0440
_refine_ls_R_factor_gt 0.0325
_refine_ls_shift/su_max 0.000
_refine_ls_shift/su_mean 0.000
_refine_ls_structure_factor_coef Fsqd
_refine_ls_weighting_details 'calc w=1/[\s^2^(Fo^2^)+(0.0528P)^2^+0.2974P] where P=(Fo^2^+2Fc^2^)/3'
_refine_ls_weighting_scheme calc
_refine_ls_wR_factor_gt 0.0849
_refine_ls_wR_factor_ref 0.1045
_reflns_number_gt 1974
_reflns_number_total 2279
_reflns_threshold_expression >2sigma(I)
_cod_data_source_file ic201265s_si_001_4.cif
_cod_data_source_block p1rubidium
_cod_database_code 4326619

loop_
_symmetry_equiv_pos_as_xyz
'x, y, z'
'-x, -y, -z'

loop_
_atom_site_label
_atom_site_type_symbol
_atom_site_fract_x
_atom_site_fract_y
_atom_site_fract_z
_atom_site_U_iso_or_equiv
_atom_site_adp_type
_atom_site_occupancy
_atom_site_symmetry_multiplicity
_atom_site_calc_flag
_atom_site_refinement_flags
U1 U 0.0000 0.0000 0.5000 0.00721(10) Uani 1 2 d S
Br1 Br 0.17431(11) 0.39301(11) 0.35587(9) 0.01137(14) Uani 1 1 d .
Br2 Br 0.22613(11) 0.23104(11) 0.84470(9) 0.01261(15) Uani 1 1 d .
O1 O -0.2366(8) 0.0281(8) 0.5246(7) 0.0120(9) Uani 1 1 d .
O2 O 0.2535(9) 0.7771(9) 0.0685(7) 0.0157(10) Uani 1 1 d .
Rb1 Rb 0.57143(10) 0.22727(10) 0.24637(8) 0.01146(14) Uani 1 1 d .

loop_
_atom_site_aniso_label
_atom_site_aniso_U_11
_atom_site_aniso_U_22
_atom_site_aniso_U_33
_atom_site_aniso_U_23
_atom_site_aniso_U_13
_atom_site_aniso_U_12
U1 0.00511(14) 0.00832(15) 0.00854(16) 0.00169(10) 0.00272(11) 0.00305(11)
Br1 0.0109(3) 0.0095(3) 0.0124(3) 0.0033(2) 0.0040(2) 0.0032(2)
Br2 0.0115(3) 0.0134(3) 0.0095(3) -0.0002(2) 0.0003(2) 0.0039(2)
O1 0.010(2) 0.013(2) 0.015(2) 0.0047(18) 0.0065(18) 0.0061(18)
O2 0.014(2) 0.017(2) 0.014(2) 0.0034(19) 0.0060(19) 0.005(2)
Rb1 0.0097(3) 0.0123(3) 0.0116(3) 0.0014(2) 0.0033(2) 0.0043(2)

loop_
_atom_type_symbol
_atom_type_description
_atom_type_scat_dispersion_real
_atom_type_scat_dispersion_imag
_atom_type_scat_source
Br Br -0.2901 2.4595 'International Tables Vol C Tables 4.2.6.8 and 6.1.1.4'
O O 0.0106 0.0060 'International Tables Vol C Tables 4.2.6.8 and 6.1.1.4'
Rb Rb -0.9393 2.9676 'International Tables Vol C Tables 4.2.6.8 and 6.1.1.4'
U U -9.6767 9.6646 'International Tables Vol C Tables 4.2.6.8 and 6.1.1.4'

loop_
_geom_angle_atom_site_label_1
_geom_angle_atom_site_label_2
_geom_angle_atom_site_label_3
_geom_angle
_geom_angle_site_symmetry_1
_geom_angle_site_symmetry_3
O1 U1 O1 180.000(1) 2_556 .
O1 U1 Br1 89.50(17) 2_556 .
O1 U1 Br1 90.50(17) . .
O1 U1 Br1 90.50(17) 2_556 2_556
O1 U1 Br1 89.50(17) . 2_556
Br1 U1 Br1 180.0 . 2_556
O1 U1 Br2 89.32(17) 2_556 .
O1 U1 Br2 90.68(17) . .
Br1 U1 Br2 91.26(3) . .
Br1 U1 Br2 88.74(3) 2_556 .
O1 U1 Br2 90.68(17) 2_556 2_556
O1 U1 Br2 89.32(17) . 2_556
Br1 U1 Br2 88.74(3) . 2_556
Br1 U1 Br2 91.26(3) 2_556 2_556
Br2 U1 Br2 180.0 . 2_556

loop_
_geom_bond_atom_site_label_1
_geom_bond_atom_site_label_2
_geom_bond_distance
_geom_bond_site_symmetry_2
U1 O1 1.759(5) 2_556
U1 O1 1.759(5) .
U1 Br1 2.8124(9) .
U1 Br1 2.8124(9) 2_556
U1 Br2 2.8148(11) .
U1 Br2 2.8148(11) 2_556
